data_2014377
loop_
_publ_author_name
'Xu-Cheng Fu'
'Ming-Tian Li'
'Cheng-Gang Wang'

_publ_section_title
;
 Diaquamalonato(1,10-phenanthroline)zinc(II)
;
_journal_coeditor_code SF1018
_journal_issue 1
_journal_name_full 'Acta Crystallographica Section C'
_journal_page_first m13
_journal_page_last m15
_journal_paper_doi 10.1107/S0108270105038047
_journal_volume 62
_journal_year 2006
_chemical_formula_iupac '[Zn (C3 H2 O4) (C12 H8 N2) (H2 O)2]'
_chemical_formula_moiety 'C15 H14 N2 O6 Zn'
_chemical_formula_sum 'C15 H14 N2 O6 Zn'
_chemical_formula_weight 383.65
_chemical_name_systematic
;
Diaquamalonato(1,10-phenanthroline)zinc(II)
;
_space_group_IT_number 14
_symmetry_cell_setting monoclinic
_symmetry_space_group_name_Hall '-P 2ybc'
_symmetry_space_group_name_H-M 'P 1 21/c 1'
_atom_sites_solution_hydrogens geom
_atom_sites_solution_primary direct
_atom_sites_solution_secondary difmap
_audit_creation_method SHELXL-97
_cell_angle_alpha 90.00
_cell_angle_beta 105.720(2)
_cell_angle_gamma 90.00
_cell_formula_units_Z 4
_cell_length_a 10.3369(11)
_cell_length_b 9.6662(10)
_cell_length_c 15.4737(16)
_cell_measurement_reflns_used 3676
_cell_measurement_temperature 292(2)
_cell_measurement_theta_max 0.00
_cell_measurement_theta_min 0.00
_cell_volume 1488.3(3)
_computing_cell_refinement SMART
_computing_data_collection 'SMART (Bruker, 2000)'
_computing_data_reduction 'SAINT (Bruker, 2000)'
_computing_molecular_graphics 'SHELXTL (Bruker, 1997)'
_computing_publication_material SHELXTL
_computing_structure_refinement 'SHELXL97 (Sheldrick, 1997)'
_computing_structure_solution 'SHELXS97 (Sheldrick, 1997)'
_diffrn_ambient_temperature 292(2)
_diffrn_measured_fraction_theta_full 0.997
_diffrn_measured_fraction_theta_max 0.997
_diffrn_measurement_device_type 'Bruker SMART CCD area-detector'
_diffrn_measurement_method '\f and \w scans'
_diffrn_radiation_monochromator graphite
_diffrn_radiation_source 'fine-focus sealed tube'
_diffrn_radiation_type MoK\a
_diffrn_radiation_wavelength 0.71073
_diffrn_reflns_av_R_equivalents 0.0631
_diffrn_reflns_av_sigmaI/netI 0.0521
_diffrn_reflns_limit_h_max 11
_diffrn_reflns_limit_h_min -13
_diffrn_reflns_limit_k_max 12
_diffrn_reflns_limit_k_min -12
_diffrn_reflns_limit_l_max 19
_diffrn_reflns_limit_l_min -16
_diffrn_reflns_number 10345
_diffrn_reflns_theta_full 27.00
_diffrn_reflns_theta_max 27.00
_diffrn_reflns_theta_min 2.05
_exptl_absorpt_coefficient_mu 1.687
_exptl_absorpt_correction_T_max 0.7511
_exptl_absorpt_correction_T_min 0.6588
_exptl_absorpt_correction_type multi-scan
_exptl_absorpt_process_details '(SADABS; Bruker, 2000)'
_exptl_crystal_colour colorless
_exptl_crystal_density_diffrn 1.712
_exptl_crystal_density_method 'not measured'
_exptl_crystal_description Prism
_exptl_crystal_F_000 784
_exptl_crystal_size_max 0.27
_exptl_crystal_size_mid 0.20
_exptl_crystal_size_min 0.18
_refine_diff_density_max 0.343
_refine_diff_density_min -0.348
_refine_ls_extinction_method none
_refine_ls_goodness_of_fit_ref 0.952
_refine_ls_hydrogen_treatment mixed
_refine_ls_matrix_type full
_refine_ls_number_parameters 229
_refine_ls_number_reflns 3237
_refine_ls_number_restraints 4
_refine_ls_restrained_S_all 0.952
_refine_ls_R_factor_all 0.0442
_refine_ls_R_factor_gt 0.0328
_refine_ls_shift/su_max 0.001
_refine_ls_shift/su_mean 0.000
_refine_ls_structure_factor_coef Fsqd
_refine_ls_weighting_details 'calc w=1/[\s^2^(Fo^2^)+(0.0343P)^2^] where P=(Fo^2^+2Fc^2^)/3'
_refine_ls_weighting_scheme calc
_refine_ls_wR_factor_gt 0.0682
_refine_ls_wR_factor_ref 0.0713
_reflns_number_gt 2572
_reflns_number_total 3237
_reflns_threshold_expression I>2\s(I)
_cod_data_source_file sf1018.cif
_cod_data_source_block 050520et1
_cod_depositor_comments
;
The following automatic conversions were performed:
'_symmetry_cell_setting' value 'Monoclinic' changed to 'monoclinic'
according to '/home/saulius/struct/CIF-dictionaries/cif_core.dic'
dictionary named 'cif_core.dic' version 2.4.1 from 2010-06-29.

Automatic conversion script
Id: cif_fix_enum 1527 2010-12-29 10:47:43Z saulius 

The following automatic conversions were performed:

'_symmetry_cell_setting' value 'Monoclinic' changed to 'monoclinic'
according to /home/saulius/struct/CIF-dictionaries/cif_core.dic
dictionary named 'cif_core.dic' version 2.4.1 from 2010-06-29.

Automatic conversion script
Id: cif_fix_values 1715 2011-07-08 13:25:40Z adriana 
;
_cod_original_sg_symbol_Hall -P2ybc
_cod_original_sg_symbol_H-M 'P 21/c'
_cod_database_code 2014377

loop_
_symmetry_equiv_pos_as_xyz
'x, y, z'
'-x, y+1/2, -z+1/2'
'-x, -y, -z'
'x, -y-1/2, z-1/2'

loop_
_atom_site_label
_atom_site_fract_x
_atom_site_fract_y
_atom_site_fract_z
_atom_site_U_iso_or_equiv
_atom_site_adp_type
_atom_site_calc_flag
_atom_site_refinement_flags
_atom_site_occupancy
_atom_site_disorder_assembly
_atom_site_disorder_group
_atom_site_type_symbol
Zn1 0.65669(2) 0.39602(2) 0.231105(16) 0.02812(9) Uani d . 1 . . Zn
N1 0.85172(17) 0.30751(18) 0.29292(12) 0.0325(4) Uani d . 1 . . N
N2 0.77262(18) 0.57322(17) 0.29610(12) 0.0318(4) Uani d . 1 . . N
O1 0.58103(15) 0.20512(13) 0.18325(9) 0.0325(3) Uani d . 1 . . O
O2 0.45738(19) 0.07241(16) 0.07647(11) 0.0542(5) Uani d . 1 . . O
O3 0.69264(15) 0.43374(14) 0.10833(10) 0.0354(4) Uani d . 1 . . O
O4 0.67092(16) 0.38067(14) -0.03373(10) 0.0364(4) Uani d . 1 . . O
O5 0.47378(17) 0.51175(16) 0.19912(11) 0.0369(4) Uani d D 1 . . O
O6 0.59419(18) 0.34566(16) 0.34661(11) 0.0412(4) Uani d D 1 . . O
C1 0.8894(2) 0.1768(2) 0.29118(16) 0.0407(6) Uani d . 1 . . C
H1 0.8277 0.1135 0.2582 0.049 Uiso calc R 1 . . H
C2 1.0172(3) 0.1296(2) 0.33640(18) 0.0475(6) Uani d . 1 . . C
H2 1.0393 0.0367 0.3342 0.057 Uiso calc R 1 . . H
C3 1.1088(3) 0.2207(3) 0.38359(17) 0.0516(7) Uani d . 1 . . C
H3 1.1948 0.1908 0.4134 0.062 Uiso calc R 1 . . H
C4 1.0738(2) 0.3609(3) 0.38763(16) 0.0435(6) Uani d . 1 . . C
C5 1.1630(3) 0.4627(3) 0.43670(18) 0.0579(8) Uani d . 1 . . C
H5A 1.2509 0.4382 0.4662 0.069 Uiso calc R 1 . . H
C6 1.1225(3) 0.5936(3) 0.44109(18) 0.0565(8) Uani d . 1 . . C
H6A 1.1822 0.6576 0.4752 0.068 Uiso calc R 1 . . H
C7 0.9892(3) 0.6375(2) 0.39439(16) 0.0429(6) Uani d . 1 . . C
C8 0.9427(3) 0.7729(3) 0.39614(18) 0.0544(7) Uani d . 1 . . C
H8 0.9983 0.8402 0.4301 0.065 Uiso calc R 1 . . H
C9 0.8159(3) 0.8056(2) 0.34798(19) 0.0537(7) Uani d . 1 . . C
H9 0.7843 0.8956 0.3484 0.064 Uiso calc R 1 . . H
C11 0.8991(2) 0.5405(2) 0.34368(14) 0.0315(5) Uani d . 1 . . C
C12 0.9429(2) 0.3990(2) 0.34160(14) 0.0322(5) Uani d . 1 . . C
C15 0.5161(2) 0.1810(2) 0.10202(14) 0.0302(5) Uani d . 1 . . C
C14 0.5049(2) 0.2940(2) 0.03250(14) 0.0320(5) Uani d . 1 . . C
H14A 0.4365 0.3590 0.0389 0.038 Uiso calc R 1 . . H
H14B 0.4735 0.2524 -0.0265 0.038 Uiso calc R 1 . . H
C13 0.6321(2) 0.37496(18) 0.03583(14) 0.0283(5) Uani d . 1 . . C
C10 0.7332(2) 0.7033(2) 0.29772(17) 0.0419(6) Uani d . 1 . . C
H10 0.6472 0.7275 0.2641 0.050 Uiso calc R 1 . . H
H5B 0.455(3) 0.561(3) 0.2392(18) 0.063 Uiso d D 1 . . H
H5C 0.443(3) 0.545(3) 0.1521(17) 0.063 Uiso d D 1 . . H
H6B 0.619(3) 0.281(3) 0.3766(18) 0.063 Uiso d D 1 . . H
H6C 0.579(3) 0.416(2) 0.3707(19) 0.063 Uiso d D 1 . . H

loop_
_atom_site_aniso_label
_atom_site_aniso_U_11
_atom_site_aniso_U_22
_atom_site_aniso_U_33
_atom_site_aniso_U_12
_atom_site_aniso_U_13
_atom_site_aniso_U_23
Zn1 0.03131(16) 0.02779(13) 0.02259(15) -0.00289(10) 0.00273(10) -0.00065(10)
N1 0.0352(11) 0.0347(10) 0.0265(10) 0.0030(8) 0.0067(8) -0.0020(8)
N2 0.0328(11) 0.0322(9) 0.0310(11) -0.0033(7) 0.0097(8) -0.0003(8)
O1 0.0413(9) 0.0293(7) 0.0235(8) -0.0075(6) 0.0031(7) -0.0003(6)
O2 0.0757(14) 0.0423(9) 0.0377(10) -0.0285(8) 0.0036(9) -0.0031(7)
O3 0.0437(10) 0.0373(8) 0.0245(8) -0.0135(7) 0.0081(7) -0.0022(6)
O4 0.0448(10) 0.0409(8) 0.0243(8) -0.0040(7) 0.0105(7) 0.0015(6)
O5 0.0421(10) 0.0398(9) 0.0247(9) 0.0103(7) 0.0018(8) -0.0001(7)
O6 0.0637(12) 0.0314(8) 0.0314(10) 0.0054(8) 0.0176(8) 0.0038(7)
C1 0.0486(15) 0.0373(13) 0.0356(14) 0.0054(11) 0.0104(11) 0.0013(10)
C2 0.0529(17) 0.0465(14) 0.0457(16) 0.0177(12) 0.0181(13) 0.0099(12)
C3 0.0375(15) 0.0722(18) 0.0448(16) 0.0168(13) 0.0106(12) 0.0183(14)
C4 0.0331(14) 0.0605(15) 0.0343(14) -0.0005(11) 0.0049(11) 0.0063(11)
C5 0.0339(15) 0.081(2) 0.0483(17) -0.0087(14) -0.0062(13) 0.0114(15)
C6 0.0438(16) 0.0748(19) 0.0409(16) -0.0271(14) -0.0054(12) 0.0019(14)
C7 0.0449(15) 0.0490(14) 0.0321(14) -0.0167(11) 0.0058(11) -0.0025(11)
C8 0.068(2) 0.0445(14) 0.0498(17) -0.0267(13) 0.0142(15) -0.0112(12)
C9 0.0669(19) 0.0307(12) 0.0674(19) -0.0090(12) 0.0246(16) -0.0058(12)
C11 0.0333(13) 0.0387(11) 0.0224(11) -0.0078(10) 0.0072(10) -0.0002(9)
C12 0.0312(12) 0.0426(12) 0.0222(11) -0.0008(10) 0.0062(9) 0.0009(9)
C15 0.0314(12) 0.0308(11) 0.0289(12) -0.0026(9) 0.0088(9) -0.0014(9)
C14 0.0303(12) 0.0375(11) 0.0237(11) -0.0010(9) 0.0001(9) -0.0009(9)
C13 0.0330(12) 0.0241(10) 0.0258(12) 0.0039(8) 0.0048(9) 0.0049(8)
C10 0.0422(14) 0.0360(12) 0.0502(16) -0.0018(10) 0.0171(12) -0.0004(11)

loop_
_atom_type_symbol
_atom_type_description
_atom_type_scat_dispersion_real
_atom_type_scat_dispersion_imag
_atom_type_scat_source
C C 0.0033 0.0016 'International Tables Vol C Tables 4.2.6.8 and 6.1.1.4'
H H 0.0000 0.0000 'International Tables Vol C Tables 4.2.6.8 and 6.1.1.4'
N N 0.0061 0.0033 'International Tables Vol C Tables 4.2.6.8 and 6.1.1.4'
O O 0.0106 0.0060 'International Tables Vol C Tables 4.2.6.8 and 6.1.1.4'
Zn Zn 0.2839 1.4301 'International Tables Vol C Tables 4.2.6.8 and 6.1.1.4'

loop_
_geom_angle_atom_site_label_1
_geom_angle_atom_site_label_2
_geom_angle_atom_site_label_3
_geom_angle
_geom_angle_publ_flag
O1 Zn1 O3 88.45(6) yes
O1 Zn1 O6 85.67(6) yes
O3 Zn1 O6 172.07(6) yes
O1 Zn1 O5 99.19(6) yes
O3 Zn1 O5 93.61(6) yes
O6 Zn1 O5 82.10(7) yes
O1 Zn1 N1 91.27(6) yes
O3 Zn1 N1 95.64(6) yes
O6 Zn1 N1 89.82(7) yes
O5 Zn1 N1 166.21(6) yes
O1 Zn1 N2 168.23(6) yes
O3 Zn1 N2 94.15(6) yes
O6 Zn1 N2 92.68(7) yes
O5 Zn1 N2 92.11(6) yes
N1 Zn1 N2 77.05(6) yes
C1 N1 C12 117.87(19) ?
C1 N1 Zn1 127.83(15) ?
C12 N1 Zn1 114.26(14) ?
C10 N2 C11 117.97(19) ?
C10 N2 Zn1 128.53(16) ?
C11 N2 Zn1 113.42(13) ?
C15 O1 Zn1 124.35(12) ?
C13 O3 Zn1 124.66(13) ?
Zn1 O5 H5B 119.5(19) ?
Zn1 O5 H5C 123(2) ?
H5B O5 H5C 110(3) ?
Zn1 O6 H6B 124(2) ?
Zn1 O6 H6C 110(2) ?
H6B O6 H6C 118(3) ?
N1 C1 C2 123.1(2) ?
N1 C1 H1 118.4 ?
C2 C1 H1 118.4 ?
C3 C2 C1 119.2(2) ?
C3 C2 H2 120.4 ?
C1 C2 H2 120.4 ?
C2 C3 C4 120.0(2) ?
C2 C3 H3 120.0 ?
C4 C3 H3 120.0 ?
C12 C4 C3 117.2(2) ?
C12 C4 C5 119.2(2) ?
C3 C4 C5 123.6(2) ?
C6 C5 C4 121.0(2) ?
C6 C5 H5A 119.5 ?
C4 C5 H5A 119.5 ?
C5 C6 C7 121.6(2) ?
C5 C6 H6A 119.2 ?
C7 C6 H6A 119.2 ?
C8 C7 C11 117.2(2) ?
C8 C7 C6 123.7(2) ?
C11 C7 C6 119.0(2) ?
C9 C8 C7 119.6(2) ?
C9 C8 H8 120.2 ?
C7 C8 H8 120.2 ?
C8 C9 C10 119.7(2) ?
C8 C9 H9 120.2 ?
C10 C9 H9 120.2 ?
N2 C11 C7 123.0(2) ?
N2 C11 C12 118.20(18) ?
C7 C11 C12 118.8(2) ?
N1 C12 C4 122.7(2) ?
N1 C12 C11 116.95(19) ?
C4 C12 C11 120.3(2) ?
O2 C15 O1 123.87(19) ?
O2 C15 C14 116.95(19) ?
O1 C15 C14 119.13(17) ?
C15 C14 C13 116.62(17) ?
C15 C14 H14A 108.1 ?
C13 C14 H14A 108.1 ?
C15 C14 H14B 108.1 ?
C13 C14 H14B 108.1 ?
H14A C14 H14B 107.3 ?
O4 C13 O3 123.3(2) ?
O4 C13 C14 118.13(18) ?
O3 C13 C14 118.59(19) ?
N2 C10 C9 122.5(2) ?
N2 C10 H10 118.7 ?
C9 C10 H10 118.8 ?

loop_
_geom_bond_atom_site_label_1
_geom_bond_atom_site_label_2
_geom_bond_site_symmetry_2
_geom_bond_distance
_geom_bond_publ_flag
Zn1 O1 . 2.0618(13) yes
Zn1 O3 . 2.0646(15) yes
Zn1 O6 . 2.1152(17) yes
Zn1 O5 . 2.1364(16) yes
Zn1 N1 . 2.1601(17) yes
Zn1 N2 . 2.1745(17) yes
N1 C1 . 1.325(3) ?
N1 C12 . 1.362(3) ?
N2 C10 . 1.324(3) ?
N2 C11 . 1.353(3) ?
O1 C15 . 1.276(2) yes
O2 C15 . 1.224(2) yes
O3 C13 . 1.262(2) yes
O4 C13 . 1.248(3) yes
O5 H5B . 0.85(2) ?
O5 H5C . 0.78(2) ?
O6 H6B . 0.78(2) ?
O6 H6C . 0.81(2) ?
C1 C2 . 1.393(3) ?
C1 H1 . 0.9300 ?
C2 C3 . 1.353(4) ?
C2 H2 . 0.9300 ?
C3 C4 . 1.408(3) ?
C3 H3 . 0.9300 ?
C4 C12 . 1.397(3) ?
C4 C5 . 1.420(4) ?
C5 C6 . 1.340(4) ?
C5 H5A . 0.9300 ?
C6 C7 . 1.436(4) ?
C6 H6A . 0.9300 ?
C7 C8 . 1.397(3) ?
C7 C11 . 1.402(3) ?
C8 C9 . 1.358(4) ?
C8 H8 . 0.9300 ?
C9 C10 . 1.398(3) ?
C9 H9 . 0.9300 ?
C11 C12 . 1.443(3) ?
C15 C14 . 1.515(3) ?
C14 C13 . 1.518(3) ?
C14 H14A . 0.9700 ?
C14 H14B . 0.9700 ?
C10 H10 . 0.9300 ?

loop_
_geom_hbond_atom_site_label_D
_geom_hbond_atom_site_label_H
_geom_hbond_atom_site_label_A
_geom_hbond_site_symmetry_A
_geom_hbond_distance_DH
_geom_hbond_distance_HA
_geom_hbond_distance_DA
_geom_hbond_angle_DHA
_geom_hbond_publ_flag
O5 H5B O1 2_655 0.85(2) 1.94(2) 2.772(2) 168(3) yes
O6 H6B O4 4_566 0.78(2) 2.06(2) 2.837(2) 173(3) yes
O5 H5C O4 3_665 0.78(2) 2.02(2) 2.792(2) 169(3) yes
O6 H6C O2 2_655 0.81(2) 1.81(2) 2.617(2) 179(3) yes

loop_
_geom_torsion_atom_site_label_1
_geom_torsion_atom_site_label_2
_geom_torsion_atom_site_label_3
_geom_torsion_atom_site_label_4
_geom_torsion
O1 Zn1 N1 C1 1.33(19)
O3 Zn1 N1 C1 -87.24(19)
O6 Zn1 N1 C1 86.99(19)
O5 Zn1 N1 C1 140.9(3)
N2 Zn1 N1 C1 179.8(2)
O1 Zn1 N1 C12 -176.14(15)
O3 Zn1 N1 C12 95.29(15)
O6 Zn1 N1 C12 -90.48(16)
O5 Zn1 N1 C12 -36.6(4)
N2 Zn1 N1 C12 2.31(15)
O1 Zn1 N2 C10 -172.2(3)
O3 Zn1 N2 C10 85.4(2)
O6 Zn1 N2 C10 -90.5(2)
O5 Zn1 N2 C10 -8.4(2)
N1 Zn1 N2 C10 -179.7(2)
O1 Zn1 N2 C11 4.6(4)
O3 Zn1 N2 C11 -97.86(15)
O6 Zn1 N2 C11 86.18(15)
O5 Zn1 N2 C11 168.37(15)
N1 Zn1 N2 C11 -3.01(14)
O3 Zn1 O1 C15 -34.34(16)
O6 Zn1 O1 C15 140.33(17)
O5 Zn1 O1 C15 59.06(17)
N1 Zn1 O1 C15 -129.95(17)
N2 Zn1 O1 C15 -137.3(3)
O1 Zn1 O3 C13 23.27(16)
O6 Zn1 O3 C13 -18.9(5)
O5 Zn1 O3 C13 -75.84(17)
N1 Zn1 O3 C13 114.40(17)
N2 Zn1 O3 C13 -168.22(16)
C12 N1 C1 C2 -0.2(3)
Zn1 N1 C1 C2 -177.55(18)
N1 C1 C2 C3 -0.9(4)
C1 C2 C3 C4 0.9(4)
C2 C3 C4 C12 0.1(4)
C2 C3 C4 C5 179.0(3)
C12 C4 C5 C6 1.5(4)
C3 C4 C5 C6 -177.3(3)
C4 C5 C6 C7 -1.9(5)
C5 C6 C7 C8 -179.4(3)
C5 C6 C7 C11 0.6(4)
C11 C7 C8 C9 -1.6(4)
C6 C7 C8 C9 178.3(3)
C7 C8 C9 C10 0.4(4)
C10 N2 C11 C7 0.2(3)
Zn1 N2 C11 C7 -176.91(18)
C10 N2 C11 C12 -179.5(2)
Zn1 N2 C11 C12 3.4(2)
C8 C7 C11 N2 1.3(4)
C6 C7 C11 N2 -178.6(2)
C8 C7 C11 C12 -178.9(2)
C6 C7 C11 C12 1.1(3)
C1 N1 C12 C4 1.3(3)
Zn1 N1 C12 C4 179.01(18)
C1 N1 C12 C11 -179.1(2)
Zn1 N1 C12 C11 -1.3(3)
C3 C4 C12 N1 -1.3(4)
C5 C4 C12 N1 179.8(2)
C3 C4 C12 C11 179.1(2)
C5 C4 C12 C11 0.2(4)
N2 C11 C12 N1 -1.4(3)
C7 C11 C12 N1 178.9(2)
N2 C11 C12 C4 178.2(2)
C7 C11 C12 C4 -1.5(3)
Zn1 O1 C15 O2 -170.56(18)
Zn1 O1 C15 C14 6.8(3)
O2 C15 C14 C13 -138.8(2)
O1 C15 C14 C13 43.7(3)
Zn1 O3 C13 O4 -166.87(14)
Zn1 O3 C13 C14 13.6(3)
C15 C14 C13 O4 125.0(2)
C15 C14 C13 O3 -55.5(3)
C11 N2 C10 C9 -1.5(3)
Zn1 N2 C10 C9 175.11(18)
C8 C9 C10 N2 1.2(4)
